data_4516997
loop_
_publ_author_name
'Nath, Jitendra'
'Tarai, Arup'
'Baruah, Jubaraj B.'

_publ_section_title
;
 Copper(II), Zinc(II), and Cadmium(II) Formylbenzoate Complexes:
 Reactivity and Emission Properties.
;
_journal_issue 19
_journal_name_full 'ACS omega'
_journal_page_first 18444
_journal_page_last 18455
_journal_paper_doi 10.1021/acsomega.9b02779
_journal_volume 4
_journal_year 2019
_chemical_formula_sum 'C40 H34 Cl2 Cu N6 O8'
_chemical_formula_weight 861.17
_space_group_crystal_system monoclinic
_space_group_IT_number 15
_space_group_name_Hall '-I 2ya'
_space_group_name_H-M_alt 'I 1 2/a 1'
_atom_sites_solution_hydrogens mixed
_audit_creation_method SHELXL-2014/7
_cell_angle_alpha 90
_cell_angle_beta 107.568(4)
_cell_angle_gamma 90
_cell_formula_units_Z 4
_cell_length_a 13.6241(5)
_cell_length_b 19.7951(9)
_cell_length_c 15.5784(6)
_cell_measurement_reflns_used 2566
_cell_measurement_temperature 296(2)
_cell_measurement_theta_max 27.4070
_cell_measurement_theta_min 2.6870
_cell_volume 4005.4(3)
_computing_structure_refinement 'SHELXL-2014/7 (Sheldrick, 2014)'
_diffrn_ambient_temperature 296(2)
_diffrn_measured_fraction_theta_full 0.999
_diffrn_measured_fraction_theta_max 0.999
_diffrn_measurement_device_type 'CCD area detector'
_diffrn_measurement_method 'phi and omega scans'
_diffrn_radiation_type MoK\a
_diffrn_radiation_wavelength 0.71073
_diffrn_reflns_av_R_equivalents 0.0295
_diffrn_reflns_av_unetI/netI 0.0468
_diffrn_reflns_Laue_measured_fraction_full 0.999
_diffrn_reflns_Laue_measured_fraction_max 0.999
_diffrn_reflns_limit_h_max 15
_diffrn_reflns_limit_h_min -16
_diffrn_reflns_limit_k_max 23
_diffrn_reflns_limit_k_min -13
_diffrn_reflns_limit_l_max 18
_diffrn_reflns_limit_l_min -18
_diffrn_reflns_number 7575
_diffrn_reflns_point_group_measured_fraction_full 0.999
_diffrn_reflns_point_group_measured_fraction_max 0.999
_diffrn_reflns_theta_full 25.050
_diffrn_reflns_theta_max 25.050
_diffrn_reflns_theta_min 2.698
_exptl_absorpt_coefficient_mu 0.738
_exptl_absorpt_correction_T_max 1.00000
_exptl_absorpt_correction_T_min 0.88712
_exptl_absorpt_correction_type multi-scan
_exptl_absorpt_process_details multi-scan
_exptl_crystal_colour Green
_exptl_crystal_density_diffrn 1.428
_exptl_crystal_description Needle
_exptl_crystal_F_000 1772
_exptl_crystal_size_max 0.28
_exptl_crystal_size_mid 0.22
_exptl_crystal_size_min 0.18
_refine_diff_density_max 0.719
_refine_diff_density_min -0.315
_refine_diff_density_rms 0.069
_refine_ls_extinction_method none
_refine_ls_goodness_of_fit_ref 1.004
_refine_ls_hydrogen_treatment mixed
_refine_ls_matrix_type full
_refine_ls_number_parameters 269
_refine_ls_number_reflns 3548
_refine_ls_number_restraints 1
_refine_ls_restrained_S_all 1.005
_refine_ls_R_factor_all 0.0633
_refine_ls_R_factor_gt 0.0450
_refine_ls_shift/su_max 0.001
_refine_ls_shift/su_mean 0.000
_refine_ls_structure_factor_coef Fsqd
_refine_ls_weighting_details 'w=1/[\s^2^(Fo^2^)+(0.1000P)^2^] where P=(Fo^2^+2Fc^2^)/3'
_refine_ls_weighting_scheme calc
_refine_ls_wR_factor_gt 0.1339
_refine_ls_wR_factor_ref 0.1556
_reflns_Friedel_coverage 0.000
_reflns_number_gt 2765
_reflns_number_total 3548
_reflns_threshold_expression 'I > 2\s(I)'
_cod_data_source_file ao9b02779_si_002.cif
_cod_data_source_block complex3
_cod_original_sg_symbol_H-M 'I 2/a'
_cod_database_code 4516997
_shelx_shelxl_version_number 2014/7
_shelx_space_group_comment
;
The symmetry employed for this shelxl refinement is uniquely defined
by the following loop, which should always be used as a source of
symmetry information in preference to the above space-group names.
They are only intended as comments.
;

loop_
_space_group_symop_operation_xyz
'x, y, z'
'-x+1/2, y, -z'
'x+1/2, y+1/2, z+1/2'
'-x+1, y+1/2, -z+1/2'
'-x, -y, -z'
'x-1/2, -y, z'
'-x+1/2, -y+1/2, -z+1/2'
'x, -y+1/2, z+1/2'

loop_
_atom_site_label
_atom_site_type_symbol
_atom_site_fract_x
_atom_site_fract_y
_atom_site_fract_z
_atom_site_U_iso_or_equiv
_atom_site_adp_type
_atom_site_occupancy
_atom_site_site_symmetry_order
_atom_site_calc_flag
_atom_site_refinement_flags_posn
_atom_site_refinement_flags_adp
_atom_site_refinement_flags_occupancy
Cu1 Cu 0.2500 0.74598(3) 0.0000 0.0367(2) Uani 1 2 d S T P
Cl1 Cl 0.2500 0.62987(6) 0.0000 0.0436(3) Uani 1 2 d S T P
Cl2 Cl 0.7500 0.69105(7) 0.0000 0.0548(4) Uani 1 2 d S T P
O4 O 0.3691(2) 0.33094(17) 0.57000(17) 0.0540(7) Uani 1 1 d D . .
N2 N 0.39195(19) 0.75157(12) 0.08818(18) 0.0361(6) Uani 1 1 d . . .
O3 O 0.58082(18) 0.59158(15) 0.02200(15) 0.0567(7) Uani 1 1 d . . .
H3 H 0.6375 0.6084 0.0280 0.085 Uiso 1 1 calc R U .
N3 N 0.21652(18) 0.79987(14) 0.10351(16) 0.0380(6) Uani 1 1 d . . .
O1 O 0.43120(18) 0.40311(17) 0.45482(16) 0.0673(8) Uani 1 1 d . . .
H1 H 0.4039 0.3878 0.4909 0.101 Uiso 1 1 calc R U .
N1 N 0.5772(2) 0.56607(16) 0.10564(18) 0.0482(7) Uani 1 1 d . . .
O2 O 0.27325(19) 0.39376(19) 0.36047(18) 0.0856(11) Uani 1 1 d . . .
C13 C 0.3973(2) 0.78505(16) 0.16608(18) 0.0324(7) Uani 1 1 d . . .
C17 C 0.3020(2) 0.81018(15) 0.17391(18) 0.0326(7) Uani 1 1 d . . .
C12 C 0.4886(2) 0.79260(17) 0.23569(19) 0.0374(7) Uani 1 1 d . . .
C16 C 0.3010(2) 0.84328(16) 0.25393(19) 0.0376(7) Uani 1 1 d . . .
C19 C 0.1269(2) 0.82230(18) 0.1120(2) 0.0457(8) Uani 1 1 d . . .
H19 H 0.0672 0.8161 0.0642 0.055 Uiso 1 1 calc R U .
C5 C 0.4622(2) 0.50923(17) 0.1718(2) 0.0400(7) Uani 1 1 d . . .
C8 C 0.4894(3) 0.54073(17) 0.0977(2) 0.0425(8) Uani 1 1 d . . .
H8 H 0.4398 0.5424 0.0416 0.051 Uiso 1 1 calc R U .
C4 C 0.3633(2) 0.48240(18) 0.1542(2) 0.0443(8) Uani 1 1 d . . .
H4 H 0.3177 0.4853 0.0963 0.053 Uiso 1 1 calc R U .
C9 C 0.4788(2) 0.72538(19) 0.0797(2) 0.0457(8) Uani 1 1 d . . .
H9 H 0.4761 0.7019 0.0273 0.055 Uiso 1 1 calc R U .
C2 C 0.3987(2) 0.44697(18) 0.3076(2) 0.0438(8) Uani 1 1 d . . .
C15 C 0.3964(3) 0.85140(18) 0.3243(2) 0.0467(8) Uani 1 1 d . . .
H15 H 0.3965 0.8737 0.3769 0.056 Uiso 1 1 calc R U .
C20 C 0.2055(3) 0.86516(18) 0.2598(2) 0.0475(8) Uani 1 1 d . . .
H20 H 0.2008 0.8868 0.3113 0.057 Uiso 1 1 calc R U .
C3 C 0.3321(2) 0.45171(19) 0.2207(2) 0.0460(8) Uani 1 1 d . . .
H3A H 0.2660 0.4340 0.2073 0.055 Uiso 1 1 calc R U .
C14 C 0.4857(3) 0.82765(18) 0.3163(2) 0.0463(8) Uani 1 1 d . . .
H14 H 0.5463 0.8338 0.3632 0.056 Uiso 1 1 calc R U .
C6 C 0.5294(3) 0.50444(19) 0.2597(2) 0.0466(8) Uani 1 1 d . . .
H6 H 0.5955 0.5223 0.2732 0.056 Uiso 1 1 calc R U .
C1 C 0.3604(3) 0.4123(2) 0.3760(2) 0.0538(9) Uani 1 1 d . . .
C11 C 0.5790(2) 0.76493(18) 0.2242(2) 0.0472(9) Uani 1 1 d . . .
H11 H 0.6417 0.7692 0.2692 0.057 Uiso 1 1 calc R U .
C7 C 0.4982(3) 0.47327(17) 0.3264(2) 0.0484(9) Uani 1 1 d . . .
H7 H 0.5437 0.4697 0.3842 0.058 Uiso 1 1 calc R U .
C18 C 0.1195(3) 0.85426(19) 0.1889(2) 0.0530(9) Uani 1 1 d . . .
H18 H 0.0556 0.8684 0.1921 0.064 Uiso 1 1 calc R U .
C10 C 0.5731(2) 0.7317(2) 0.1458(2) 0.0514(9) Uani 1 1 d . . .
H10 H 0.6321 0.7134 0.1368 0.062 Uiso 1 1 calc R U .
H4A H 0.313(4) 0.348(3) 0.576(3) 0.096(16) Uiso 1 1 d . . .
H4B H 0.337(4) 0.2939(18) 0.541(3) 0.12(2) Uiso 1 1 d D . .

loop_
_atom_site_aniso_label
_atom_site_aniso_U_11
_atom_site_aniso_U_22
_atom_site_aniso_U_33
_atom_site_aniso_U_23
_atom_site_aniso_U_13
_atom_site_aniso_U_12
Cu1 0.0291(3) 0.0464(4) 0.0290(3) 0.000 0.0007(2) 0.000
Cl1 0.0448(6) 0.0423(7) 0.0398(6) 0.000 0.0068(5) 0.000
Cl2 0.0396(7) 0.0566(8) 0.0720(9) 0.000 0.0226(6) 0.000
O4 0.0424(14) 0.071(2) 0.0499(15) 0.0060(14) 0.0157(12) 0.0011(14)
N2 0.0313(14) 0.0405(16) 0.0329(14) -0.0024(11) 0.0045(11) 0.0005(10)
O3 0.0540(14) 0.0720(19) 0.0484(13) 0.0064(13) 0.0217(11) -0.0114(13)
N3 0.0309(13) 0.0460(16) 0.0328(13) -0.0002(12) 0.0035(11) 0.0049(11)
O1 0.0527(15) 0.097(2) 0.0484(14) 0.0215(15) 0.0101(12) -0.0037(15)
N1 0.0430(15) 0.058(2) 0.0439(15) 0.0052(14) 0.0131(12) -0.0018(14)
O2 0.0412(14) 0.144(3) 0.0720(18) 0.0443(19) 0.0172(13) -0.0070(17)
C13 0.0335(15) 0.0332(17) 0.0275(14) -0.0003(13) 0.0047(12) -0.0037(13)
C17 0.0344(16) 0.0319(17) 0.0301(15) 0.0061(12) 0.0074(13) -0.0006(12)
C12 0.0352(16) 0.0402(19) 0.0308(15) 0.0018(14) 0.0011(12) -0.0084(14)
C16 0.0488(18) 0.0309(17) 0.0322(16) 0.0011(14) 0.0107(13) -0.0035(14)
C19 0.0371(17) 0.050(2) 0.0462(19) 0.0008(16) 0.0061(14) 0.0102(15)
C5 0.0376(17) 0.0396(18) 0.0451(18) -0.0005(15) 0.0159(14) 0.0035(14)
C8 0.0391(17) 0.046(2) 0.0438(18) 0.0009(15) 0.0140(14) 0.0024(15)
C4 0.0355(17) 0.053(2) 0.0442(18) 0.0075(16) 0.0109(14) 0.0055(15)
C9 0.0342(17) 0.059(2) 0.0416(18) -0.0067(17) 0.0078(14) 0.0064(16)
C2 0.0429(17) 0.045(2) 0.0471(19) 0.0046(16) 0.0193(15) 0.0035(15)
C15 0.057(2) 0.047(2) 0.0329(17) -0.0079(15) 0.0094(15) -0.0074(17)
C20 0.059(2) 0.047(2) 0.0393(18) -0.0051(15) 0.0190(16) 0.0054(17)
C3 0.0314(16) 0.054(2) 0.053(2) 0.0049(17) 0.0129(15) -0.0001(15)
C14 0.050(2) 0.054(2) 0.0302(16) -0.0034(15) 0.0043(14) -0.0146(17)
C6 0.0345(16) 0.057(2) 0.0467(19) -0.0025(17) 0.0098(14) -0.0050(15)
C1 0.050(2) 0.065(3) 0.050(2) 0.0136(18) 0.0217(17) 0.0139(19)
C11 0.0290(16) 0.055(2) 0.048(2) 0.0022(17) -0.0022(14) -0.0068(15)
C7 0.048(2) 0.054(2) 0.0410(18) 0.0029(16) 0.0111(16) 0.0030(16)
C18 0.0445(19) 0.061(2) 0.056(2) -0.0004(19) 0.0179(17) 0.0123(17)
C10 0.0309(17) 0.064(2) 0.057(2) -0.0042(19) 0.0090(16) 0.0027(16)

loop_
_atom_type_symbol
_atom_type_description
_atom_type_scat_dispersion_real
_atom_type_scat_dispersion_imag
_atom_type_scat_source
C C 0.0033 0.0016 'International Tables Vol C Tables 4.2.6.8 and 6.1.1.4'
H H 0.0000 0.0000 'International Tables Vol C Tables 4.2.6.8 and 6.1.1.4'
N N 0.0061 0.0033 'International Tables Vol C Tables 4.2.6.8 and 6.1.1.4'
O O 0.0106 0.0060 'International Tables Vol C Tables 4.2.6.8 and 6.1.1.4'
Cu Cu 0.3201 1.2651 'International Tables Vol C Tables 4.2.6.8 and 6.1.1.4'
Cl Cl 0.1484 0.1585 'International Tables Vol C Tables 4.2.6.8 and 6.1.1.4'

loop_
_geom_angle_atom_site_label_1
_geom_angle_atom_site_label_2
_geom_angle_atom_site_label_3
_geom_angle
_geom_angle_site_symmetry_1
_geom_angle_site_symmetry_3
N2 Cu1 N2 173.68(14) . 2
N2 Cu1 N3 80.44(10) . .
N2 Cu1 N3 96.31(10) 2 .
N2 Cu1 N3 96.31(10) . 2
N2 Cu1 N3 80.44(10) 2 2
N3 Cu1 N3 118.78(15) . 2
N2 Cu1 Cl1 93.16(7) . .
N2 Cu1 Cl1 93.16(7) 2 .
N3 Cu1 Cl1 120.61(7) . .
N3 Cu1 Cl1 120.61(7) 2 .
C9 N2 C13 117.8(3) . .
C9 N2 Cu1 127.6(2) . .
C13 N2 Cu1 114.61(19) . .
C19 N3 C17 117.2(3) . .
C19 N3 Cu1 131.3(2) . .
C17 N3 Cu1 111.51(18) . .
C8 N1 O3 110.2(3) . .
N2 C13 C12 122.7(3) . .
N2 C13 C17 116.0(2) . .
C12 C13 C17 121.2(3) . .
N3 C17 C16 123.4(3) . .
N3 C17 C13 117.4(2) . .
C16 C17 C13 119.2(3) . .
C13 C12 C11 118.1(3) . .
C13 C12 C14 118.5(3) . .
C11 C12 C14 123.4(3) . .
C20 C16 C17 117.2(3) . .
C20 C16 C15 124.1(3) . .
C17 C16 C15 118.6(3) . .
N3 C19 C18 122.8(3) . .
C4 C5 C6 118.3(3) . .
C4 C5 C8 118.0(3) . .
C6 C5 C8 123.8(3) . .
N1 C8 C5 123.4(3) . .
C3 C4 C5 121.3(3) . .
N2 C9 C10 122.8(3) . .
C3 C2 C7 119.0(3) . .
C3 C2 C1 117.6(3) . .
C7 C2 C1 123.3(3) . .
C14 C15 C16 121.7(3) . .
C18 C20 C16 119.1(3) . .
C4 C3 C2 120.4(3) . .
C15 C14 C12 120.7(3) . .
C7 C6 C5 120.4(3) . .
O2 C1 O1 123.0(3) . .
O2 C1 C2 122.6(3) . .
O1 C1 C2 114.4(3) . .
C10 C11 C12 118.8(3) . .
C6 C7 C2 120.6(3) . .
C20 C18 C19 120.3(3) . .
C11 C10 C9 119.8(3) . .

loop_
_geom_bond_atom_site_label_1
_geom_bond_atom_site_label_2
_geom_bond_distance
_geom_bond_site_symmetry_2
Cu1 N2 2.009(3) .
Cu1 N2 2.009(3) 2
Cu1 N3 2.095(2) .
Cu1 N3 2.095(2) 2
Cu1 Cl1 2.2984(13) .
N2 C9 1.335(4) .
N2 C13 1.365(4) .
O3 N1 1.412(3) .
N3 C19 1.343(4) .
N3 C17 1.353(4) .
O1 C1 1.325(4) .
N1 C8 1.269(4) .
O2 C1 1.196(4) .
C13 C12 1.390(4) .
C13 C17 1.429(4) .
C17 C16 1.412(4) .
C12 C11 1.408(5) .
C12 C14 1.446(4) .
C16 C20 1.400(5) .
C16 C15 1.434(4) .
C19 C18 1.385(5) .
C5 C4 1.396(4) .
C5 C6 1.403(4) .
C5 C8 1.454(4) .
C4 C3 1.374(4) .
C9 C10 1.389(4) .
C2 C3 1.387(4) .
C2 C7 1.398(5) .
C2 C1 1.487(5) .
C15 C14 1.345(5) .
C20 C18 1.363(5) .
C6 C7 1.381(5) .
C11 C10 1.369(5) .
